data_4133641
loop_
_publ_author_name
'Wei, Yi'
'Liu, Song'
'Li, Miao-Miao'
'Li, Yi'
'Lan, Yu'
'Lu, Liang-Qiu'
'Xiao, Wen-Jing'

_publ_section_title
;
 Enantioselective Trapping of Pd-Containing 1,5-Dipoles by Photogenerated
 Ketenes: Access to 7-Membered Lactones Bearing Chiral Quaternary
 Stereocenters.
;
_journal_issue 1
_journal_name_full 'Journal of the American Chemical Society'
_journal_page_first 133
_journal_page_last 137
_journal_paper_doi 10.1021/jacs.8b12095
_journal_volume 141
_journal_year 2019
_chemical_absolute_configuration ad
_chemical_formula_sum 'C20 H18 O4'
_chemical_formula_weight 322.34
_space_group_crystal_system orthorhombic
_space_group_IT_number 19
_space_group_name_Hall 'P 2ac 2ab'
_space_group_name_H-M_alt 'P 21 21 21'
_atom_sites_solution_hydrogens geom
_audit_creation_method SHELXL-2014/7
_cell_angle_alpha 90
_cell_angle_beta 90
_cell_angle_gamma 90
_cell_formula_units_Z 4
_cell_length_a 6.2545(2)
_cell_length_b 13.5393(3)
_cell_length_c 19.2401(5)
_cell_measurement_reflns_used 7095
_cell_measurement_temperature 298(2)
_cell_measurement_theta_max 68.40
_cell_measurement_theta_min 4.60
_cell_volume 1629.28(8)
_computing_cell_refinement 'Bruker SAINT'
_computing_data_collection 'Bruker APEX2'
_computing_data_reduction 'Bruker SAINT'
_computing_molecular_graphics 'Bruker SHELXTL'
_computing_publication_material 'Bruker SHELXTL'
_computing_structure_refinement 'SHELXL-2014/7 (Sheldrick, 2014)'
_computing_structure_solution 'SHELXS-97 (Sheldrick, 2008)'
_diffrn_ambient_temperature 298(2)
_diffrn_measured_fraction_theta_full 0.966
_diffrn_measured_fraction_theta_max 0.966
_diffrn_measurement_device_type 'Bruker APEX-II CCD'
_diffrn_measurement_method '\f and \w scans'
_diffrn_radiation_type CuK\a
_diffrn_radiation_wavelength 1.54178
_diffrn_reflns_av_R_equivalents 0.0496
_diffrn_reflns_av_unetI/netI 0.0319
_diffrn_reflns_Laue_measured_fraction_full 0.966
_diffrn_reflns_Laue_measured_fraction_max 0.966
_diffrn_reflns_limit_h_max 6
_diffrn_reflns_limit_h_min -6
_diffrn_reflns_limit_k_max 14
_diffrn_reflns_limit_k_min -15
_diffrn_reflns_limit_l_max 20
_diffrn_reflns_limit_l_min -22
_diffrn_reflns_number 13903
_diffrn_reflns_point_group_measured_fraction_full 0.968
_diffrn_reflns_point_group_measured_fraction_max 0.968
_diffrn_reflns_theta_full 64.997
_diffrn_reflns_theta_max 64.997
_diffrn_reflns_theta_min 3.992
_exptl_absorpt_coefficient_mu 0.743
_exptl_absorpt_correction_type none
_exptl_crystal_colour colorless
_exptl_crystal_density_diffrn 1.314
_exptl_crystal_description block
_exptl_crystal_F_000 680
_exptl_crystal_size_max 0.160
_exptl_crystal_size_mid 0.050
_exptl_crystal_size_min 0.050
_refine_diff_density_max 0.122
_refine_diff_density_min -0.107
_refine_diff_density_rms 0.031
_refine_ls_abs_structure_details
; 
 Flack x determined using 1044 quotients [(I+)-(I-)]/[(I+)+(I-)] 
 (Parsons, Flack and Wagner, Acta Cryst. B69 (2013) 249-259). 
;
_refine_ls_abs_structure_Flack 0.11(9)
_refine_ls_extinction_coef 0.0042(6)
_refine_ls_extinction_expression Fc^*^=kFc[1+0.001xFc^2^\l^3^/sin(2\q)]^-1/4^
_refine_ls_extinction_method 'SHELXL-2014/7 (Sheldrick 2014'
_refine_ls_goodness_of_fit_ref 1.048
_refine_ls_hydrogen_treatment constr
_refine_ls_matrix_type full
_refine_ls_number_parameters 219
_refine_ls_number_reflns 2689
_refine_ls_number_restraints 0
_refine_ls_restrained_S_all 1.048
_refine_ls_R_factor_all 0.0324
_refine_ls_R_factor_gt 0.0314
_refine_ls_shift/su_max 0.000
_refine_ls_shift/su_mean 0.000
_refine_ls_structure_factor_coef Fsqd
_refine_ls_weighting_details 'w=1/[\s^2^(Fo^2^)+(0.0471P)^2^+0.1155P] where P=(Fo^2^+2Fc^2^)/3'
_refine_ls_weighting_scheme calc
_refine_ls_wR_factor_gt 0.0821
_refine_ls_wR_factor_ref 0.0829
_reflns_Friedel_coverage 0.708
_reflns_Friedel_fraction_full 0.970
_reflns_Friedel_fraction_max 0.970
_reflns_number_gt 2581
_reflns_number_total 2689
_reflns_threshold_expression 'I > 2\s(I)'
_cod_data_source_file ja8b12095_si_001.cif
_cod_data_source_block T
_cod_database_code 4133641
_shelx_shelxl_version_number 2014/7
_shelx_space_group_comment
; 
The symmetry employed for this shelxl refinement is uniquely defined 
by the following loop, which should always be used as a source of 
symmetry information in preference to the above space-group names. 
They are only intended as comments. 
;
_shelx_estimated_absorpt_t_min 0.890
_shelx_estimated_absorpt_t_max 0.964

loop_
_space_group_symop_operation_xyz
'x, y, z'
'x+1/2, -y+1/2, -z'
'-x, y+1/2, -z+1/2'
'-x+1/2, -y, z+1/2'

loop_
_atom_site_label
_atom_site_type_symbol
_atom_site_fract_x
_atom_site_fract_y
_atom_site_fract_z
_atom_site_U_iso_or_equiv
_atom_site_adp_type
_atom_site_occupancy
_atom_site_site_symmetry_order
_atom_site_calc_flag
_atom_site_refinement_flags_posn
_atom_site_refinement_flags_adp
C1 C 0.1970(3) 0.63357(14) 0.31116(10) 0.0444(4) Uani 1 1 d . .
C2 C 0.0529(4) 0.61689(17) 0.25766(11) 0.0574(5) Uani 1 1 d . .
H2 H -0.0773 0.6500 0.2575 0.069 Uiso 1 1 calc R U
C3 C 0.1001(5) 0.55171(18) 0.20458(12) 0.0692(7) Uani 1 1 d . .
H3 H 0.0008 0.5407 0.1695 0.083 Uiso 1 1 calc R U
C4 C 0.2931(5) 0.50301(17) 0.20334(13) 0.0681(7) Uani 1 1 d . .
H4 H 0.3243 0.4588 0.1678 0.082 Uiso 1 1 calc R U
C5 C 0.4382(4) 0.52029(18) 0.25490(13) 0.0654(6) Uani 1 1 d . .
H5 H 0.5701 0.4886 0.2537 0.078 Uiso 1 1 calc R U
C6 C 0.3915(3) 0.58484(15) 0.30934(12) 0.0532(5) Uani 1 1 d . .
H6 H 0.4911 0.5951 0.3445 0.064 Uiso 1 1 calc R U
C7 C 0.1436(3) 0.70875(14) 0.36790(11) 0.0464(5) Uani 1 1 d . .
C8 C -0.0951(3) 0.70726(15) 0.38427(11) 0.0512(5) Uani 1 1 d . .
C9 C -0.0795(4) 0.53266(15) 0.41939(11) 0.0532(5) Uani 1 1 d . .
H9A H -0.0272 0.5143 0.3737 0.064 Uiso 1 1 calc R U
H9B H -0.1848 0.4838 0.4331 0.064 Uiso 1 1 calc R U
C10 C 0.1035(3) 0.52854(15) 0.46967(10) 0.0471(5) Uani 1 1 d . .
C11 C 0.2494(3) 0.59891(16) 0.47521(11) 0.0502(5) Uani 1 1 d . .
H11 H 0.3561 0.5874 0.5079 0.060 Uiso 1 1 calc R U
C12 C 0.2673(3) 0.69419(16) 0.43648(11) 0.0513(5) Uani 1 1 d . .
H12A H 0.4176 0.7047 0.4265 0.062 Uiso 1 1 calc R U
H12B H 0.2234 0.7464 0.4679 0.062 Uiso 1 1 calc R U
C13 C 0.2013(4) 0.81178(16) 0.34000(14) 0.0635(6) Uani 1 1 d . .
H13A H 0.1262 0.8234 0.2973 0.095 Uiso 1 1 calc R U
H13B H 0.3525 0.8153 0.3318 0.095 Uiso 1 1 calc R U
H13C H 0.1612 0.8609 0.3735 0.095 Uiso 1 1 calc R U
C14 C 0.1129(3) 0.43744(14) 0.51329(10) 0.0466(5) Uani 1 1 d . .
C15 C -0.0641(4) 0.41025(16) 0.55348(11) 0.0505(5) Uani 1 1 d . .
H15 H -0.1903 0.4466 0.5523 0.061 Uiso 1 1 calc R U
C16 C -0.0446(4) 0.32827(16) 0.59444(11) 0.0526(5) Uani 1 1 d . .
C17 C 0.1387(4) 0.27278(16) 0.59611(12) 0.0552(5) Uani 1 1 d . .
C18 C 0.3118(4) 0.29617(17) 0.55752(12) 0.0610(6) Uani 1 1 d . .
H18 H 0.4353 0.2580 0.5587 0.073 Uiso 1 1 calc R U
C19 C 0.2971(4) 0.38026(17) 0.51571(12) 0.0548(5) Uani 1 1 d . .
H19 H 0.4140 0.3985 0.4887 0.066 Uiso 1 1 calc R U
C20 C -0.0943(5) 0.2077(2) 0.67078(16) 0.0862(9) Uani 1 1 d . .
H20A H -0.1798 0.1486 0.6644 0.103 Uiso 1 1 calc R U
H20B H -0.0802 0.2198 0.7203 0.103 Uiso 1 1 calc R U
O1 O -0.2117(3) 0.77597(12) 0.37438(11) 0.0735(5) Uani 1 1 d . .
O2 O -0.1844(2) 0.62736(12) 0.41413(8) 0.0585(4) Uani 1 1 d . .
O3 O -0.1957(3) 0.28920(14) 0.63841(9) 0.0739(5) Uani 1 1 d . .
O4 O 0.1110(3) 0.19403(14) 0.64070(10) 0.0786(5) Uani 1 1 d . .

loop_
_atom_site_aniso_label
_atom_site_aniso_U_11
_atom_site_aniso_U_22
_atom_site_aniso_U_33
_atom_site_aniso_U_23
_atom_site_aniso_U_13
_atom_site_aniso_U_12
C1 0.0422(11) 0.0448(9) 0.0460(10) 0.0043(8) 0.0014(8) -0.0040(8)
C2 0.0569(14) 0.0638(13) 0.0515(12) 0.0048(10) -0.0066(10) 0.0019(10)
C3 0.0918(19) 0.0692(14) 0.0467(12) 0.0021(11) -0.0115(13) -0.0138(14)
C4 0.095(2) 0.0540(12) 0.0551(13) -0.0043(10) 0.0145(13) -0.0093(13)
C5 0.0693(17) 0.0540(12) 0.0728(15) -0.0025(11) 0.0173(13) 0.0045(11)
C6 0.0441(12) 0.0544(11) 0.0611(12) -0.0024(10) 0.0015(9) -0.0015(9)
C7 0.0391(11) 0.0448(10) 0.0554(11) -0.0020(9) 0.0017(8) -0.0025(7)
C8 0.0420(12) 0.0556(12) 0.0559(12) -0.0034(9) -0.0004(9) 0.0031(9)
C9 0.0473(12) 0.0565(11) 0.0559(12) 0.0081(10) -0.0082(10) -0.0135(9)
C10 0.0427(11) 0.0565(11) 0.0421(10) -0.0028(9) -0.0020(8) -0.0023(9)
C11 0.0402(11) 0.0640(12) 0.0465(11) -0.0074(9) -0.0060(8) -0.0034(9)
C12 0.0411(12) 0.0582(11) 0.0548(12) -0.0097(9) -0.0007(8) -0.0111(9)
C13 0.0605(15) 0.0473(11) 0.0827(16) 0.0012(11) 0.0077(12) -0.0032(10)
C14 0.0452(12) 0.0540(11) 0.0407(10) -0.0070(8) -0.0048(8) -0.0004(8)
C15 0.0443(12) 0.0566(11) 0.0507(11) -0.0013(9) -0.0034(9) 0.0079(9)
C16 0.0536(13) 0.0580(12) 0.0462(11) 0.0001(9) -0.0040(9) 0.0006(9)
C17 0.0627(15) 0.0514(11) 0.0516(12) -0.0016(9) -0.0127(10) 0.0067(10)
C18 0.0555(14) 0.0607(13) 0.0669(14) -0.0108(11) -0.0140(11) 0.0170(10)
C19 0.0430(12) 0.0663(12) 0.0552(12) -0.0089(10) -0.0024(9) 0.0029(10)
C20 0.100(2) 0.0831(18) 0.0753(18) 0.0270(15) 0.0034(17) 0.0133(17)
O1 0.0519(10) 0.0652(10) 0.1035(14) 0.0053(10) 0.0087(9) 0.0138(8)
O2 0.0350(8) 0.0706(9) 0.0698(10) 0.0127(8) 0.0004(7) -0.0023(6)
O3 0.0690(11) 0.0811(11) 0.0716(11) 0.0262(9) 0.0081(9) 0.0062(9)
O4 0.0880(14) 0.0646(10) 0.0833(12) 0.0178(9) -0.0129(10) 0.0129(9)

loop_
_atom_type_symbol
_atom_type_description
_atom_type_scat_dispersion_real
_atom_type_scat_dispersion_imag
_atom_type_scat_source
C C 0.0181 0.0091 'International Tables Vol C Tables 4.2.6.8 and 6.1.1.4'
H H 0.0000 0.0000 'International Tables Vol C Tables 4.2.6.8 and 6.1.1.4'
O O 0.0492 0.0322 'International Tables Vol C Tables 4.2.6.8 and 6.1.1.4'

loop_
_geom_angle_atom_site_label_1
_geom_angle_atom_site_label_2
_geom_angle_atom_site_label_3
_geom_angle
C6 C1 C2 118.35(19)
C6 C1 C7 121.83(18)
C2 C1 C7 119.73(19)
C3 C2 C1 120.9(2)
C3 C2 H2 119.5
C1 C2 H2 119.5
C4 C3 C2 120.4(2)
C4 C3 H3 119.8
C2 C3 H3 119.8
C5 C4 C3 119.3(2)
C5 C4 H4 120.4
C3 C4 H4 120.4
C4 C5 C6 120.9(2)
C4 C5 H5 119.6
C6 C5 H5 119.6
C1 C6 C5 120.1(2)
C1 C6 H6 119.9
C5 C6 H6 119.9
C8 C7 C1 110.64(17)
C8 C7 C13 108.28(17)
C1 C7 C13 107.65(17)
C8 C7 C12 108.22(18)
C1 C7 C12 114.57(17)
C13 C7 C12 107.27(18)
O1 C8 O2 116.1(2)
O1 C8 C7 123.6(2)
O2 C8 C7 120.30(18)
O2 C9 C10 115.14(16)
O2 C9 H9A 108.5
C10 C9 H9A 108.5
O2 C9 H9B 108.5
C10 C9 H9B 108.5
H9A C9 H9B 107.5
C11 C10 C14 121.47(18)
C11 C10 C9 123.47(18)
C14 C10 C9 115.05(16)
C10 C11 C12 129.27(18)
C10 C11 H11 115.4
C12 C11 H11 115.4
C11 C12 C7 119.97(17)
C11 C12 H12A 107.3
C7 C12 H12A 107.3
C11 C12 H12B 107.3
C7 C12 H12B 107.3
H12A C12 H12B 106.9
C7 C13 H13A 109.5
C7 C13 H13B 109.5
H13A C13 H13B 109.5
C7 C13 H13C 109.5
H13A C13 H13C 109.5
H13B C13 H13C 109.5
C19 C14 C15 119.41(19)
C19 C14 C10 120.80(19)
C15 C14 C10 119.77(18)
C16 C15 C14 117.49(19)
C16 C15 H15 121.3
C14 C15 H15 121.3
C15 C16 C17 122.2(2)
C15 C16 O3 127.3(2)
C17 C16 O3 110.45(19)
C18 C17 C16 121.9(2)
C18 C17 O4 128.6(2)
C16 C17 O4 109.5(2)
C17 C18 C19 117.1(2)
C17 C18 H18 121.5
C19 C18 H18 121.5
C14 C19 C18 121.9(2)
C14 C19 H19 119.1
C18 C19 H19 119.1
O3 C20 O4 109.1(2)
O3 C20 H20A 109.9
O4 C20 H20A 109.9
O3 C20 H20B 109.9
O4 C20 H20B 109.9
H20A C20 H20B 108.3
C8 O2 C9 123.73(17)
C16 O3 C20 105.2(2)
C17 O4 C20 105.45(19)

loop_
_geom_bond_atom_site_label_1
_geom_bond_atom_site_label_2
_geom_bond_distance
C1 C6 1.384(3)
C1 C2 1.387(3)
C1 C7 1.530(3)
C2 C3 1.382(3)
C2 H2 0.9300
C3 C4 1.376(4)
C3 H3 0.9300
C4 C5 1.365(4)
C4 H4 0.9300
C5 C6 1.395(3)
C5 H5 0.9300
C6 H6 0.9300
C7 C8 1.526(3)
C7 C13 1.538(3)
C7 C12 1.542(3)
C8 O1 1.197(3)
C8 O2 1.346(3)
C9 O2 1.444(3)
C9 C10 1.500(3)
C9 H9A 0.9700
C9 H9B 0.9700
C10 C11 1.324(3)
C10 C14 1.493(3)
C11 C12 1.494(3)
C11 H11 0.9300
C12 H12A 0.9700
C12 H12B 0.9700
C13 H13A 0.9600
C13 H13B 0.9600
C13 H13C 0.9600
C14 C19 1.389(3)
C14 C15 1.400(3)
C15 C16 1.367(3)
C15 H15 0.9300
C16 C17 1.371(3)
C16 O3 1.374(3)
C17 C18 1.351(3)
C17 O4 1.379(3)
C18 C19 1.397(3)
C18 H18 0.9300
C19 H19 0.9300
C20 O3 1.417(3)
C20 O4 1.420(4)
C20 H20A 0.9700
C20 H20B 0.9700

loop_
_geom_torsion_atom_site_label_1
_geom_torsion_atom_site_label_2
_geom_torsion_atom_site_label_3
_geom_torsion_atom_site_label_4
_geom_torsion
C6 C1 C2 C3 1.3(3)
C7 C1 C2 C3 177.9(2)
C1 C2 C3 C4 -0.9(4)
C2 C3 C4 C5 -0.5(4)
C3 C4 C5 C6 1.4(3)
C2 C1 C6 C5 -0.4(3)
C7 C1 C6 C5 -176.9(2)
C4 C5 C6 C1 -1.0(3)
C6 C1 C7 C8 -147.79(19)
C2 C1 C7 C8 35.7(3)
C6 C1 C7 C13 94.1(2)
C2 C1 C7 C13 -82.4(2)
C6 C1 C7 C12 -25.1(3)
C2 C1 C7 C12 158.37(19)
C1 C7 C8 O1 -116.0(2)
C13 C7 C8 O1 1.7(3)
C12 C7 C8 O1 117.7(2)
C1 C7 C8 O2 66.9(3)
C13 C7 C8 O2 -175.37(19)
C12 C7 C8 O2 -59.4(2)
O2 C9 C10 C11 -42.7(3)
O2 C9 C10 C14 138.18(18)
C14 C10 C11 C12 179.9(2)
C9 C10 C11 C12 0.8(3)
C10 C11 C12 C7 -17.7(3)
C8 C7 C12 C11 65.3(2)
C1 C7 C12 C11 -58.6(2)
C13 C7 C12 C11 -178.07(19)
C11 C10 C14 C19 -53.0(3)
C9 C10 C14 C19 126.1(2)
C11 C10 C14 C15 125.6(2)
C9 C10 C14 C15 -55.3(2)
C19 C14 C15 C16 1.0(3)
C10 C14 C15 C16 -177.65(17)
C14 C15 C16 C17 -1.0(3)
C14 C15 C16 O3 179.1(2)
C15 C16 C17 C18 0.3(3)
O3 C16 C17 C18 -179.7(2)
C15 C16 C17 O4 -178.8(2)
O3 C16 C17 O4 1.1(3)
C16 C17 C18 C19 0.3(3)
O4 C17 C18 C19 179.3(2)
C15 C14 C19 C18 -0.3(3)
C10 C14 C19 C18 178.30(19)
C17 C18 C19 C14 -0.4(3)
O1 C8 O2 C9 169.2(2)
C7 C8 O2 C9 -13.5(3)
C10 C9 O2 C8 70.8(3)
C15 C16 O3 C20 -177.5(2)
C17 C16 O3 C20 2.6(3)
O4 C20 O3 C16 -5.2(3)
C18 C17 O4 C20 176.6(3)
C16 C17 O4 C20 -4.3(3)
O3 C20 O4 C17 5.9(3)
